data_2209153
loop_
_publ_author_name
'Hamaker, Christopher G.'
'Halbach, Dominic P.'

_publ_section_title
;
 <i>N</i>-(3,5-Dimethoxybenzylidene)-2-(methylsulfanyl)aniline
;
_journal_coeditor_code DN2033
_journal_issue 6
_journal_name_full 'Acta Crystallographica Section E'
_journal_page_first o2149
_journal_page_last o2150
_journal_paper_doi 10.1107/S1600536806015789
_journal_volume 62
_journal_year 2006
_chemical_formula_iupac 'C16 H17 N1 O2 S1'
_chemical_formula_moiety 'C16 H17 N1 O2 S1'
_chemical_formula_sum 'C16 H17 N O2 S'
_chemical_formula_weight 287.37
_chemical_name_systematic
;
N-(3,5-Dimethoxybenzylidene)-2-(methylsulfanyl)aniline
;
_space_group_IT_number 4
_symmetry_cell_setting monoclinic
_symmetry_space_group_name_Hall 'P 2yb'
_symmetry_space_group_name_H-M 'P 1 21 1'
_audit_creation_method 'WinGX routine CIF_UPDATE'
_cell_angle_alpha 90
_cell_angle_beta 100.230(14)
_cell_angle_gamma 90
_cell_formula_units_Z 2
_cell_length_a 7.7704(18)
_cell_length_b 7.8397(9)
_cell_length_c 12.0141(15)
_cell_measurement_reflns_used 25
_cell_measurement_temperature 173(2)
_cell_measurement_theta_max 14.16
_cell_measurement_theta_min 5.87
_cell_volume 720.2(2)
_computing_cell_refinement 'CAD-4 EXPRESS'
_computing_data_collection 'CAD-4 EXPRESS (Enraf--Nonius, 1994)'
_computing_data_reduction 'XCAD4 (Harms & Wocadlo, 1995)'
_computing_molecular_graphics 'ORTEP-3 for Windows (Farrugia, 1997)'
_computing_publication_material 'WinGX publication routines (Farrugia, 1999)'
_computing_structure_refinement 'SHELXL97 (Sheldrick, 1997)'
_computing_structure_solution 'SIR2002 (Burla <i>et al.</i>,  2003)'
_diffrn_measured_fraction_theta_full 0.998
_diffrn_measured_fraction_theta_max 0.998
_diffrn_measurement_device '\k-geometry diffractometer'
_diffrn_measurement_device_type 'Enraf--Nonius CAD-4'
_diffrn_measurement_method 'non-profiled \w/2\q'
_diffrn_radiation_type MoK\a
_diffrn_radiation_wavelength 0.71073
_diffrn_reflns_av_R_equivalents 0.024
_diffrn_reflns_limit_h_max 10
_diffrn_reflns_limit_h_min -10
_diffrn_reflns_limit_k_max 10
_diffrn_reflns_limit_k_min -10
_diffrn_reflns_limit_l_max 15
_diffrn_reflns_limit_l_min -15
_diffrn_reflns_number 3780
_diffrn_reflns_theta_full 27.44
_diffrn_reflns_theta_max 27.44
_diffrn_reflns_theta_min 1.72
_diffrn_standards_decay_% 0
_diffrn_standards_interval_time 120
_diffrn_standards_number 0
_exptl_absorpt_coefficient_mu 0.225
_exptl_absorpt_correction_T_max 0.9253
_exptl_absorpt_correction_T_min 0.8996
_exptl_absorpt_correction_type psi-scan
_exptl_absorpt_process_details '(North <i>et al.</i>,  1968)'
_exptl_crystal_colour yellow
_exptl_crystal_density_diffrn 1.325
_exptl_crystal_density_method 'not measured'
_exptl_crystal_description prism
_exptl_crystal_F_000 304
_exptl_crystal_size_max 0.48
_exptl_crystal_size_mid 0.41
_exptl_crystal_size_min 0.35
_refine_diff_density_max 0.285
_refine_diff_density_min -0.252
_refine_ls_abs_structure_details 'Flack (1983), 1518 Friedel pairs'
_refine_ls_abs_structure_Flack 0.02(6)
_refine_ls_extinction_method none
_refine_ls_goodness_of_fit_ref 1.047
_refine_ls_hydrogen_treatment constr
_refine_ls_matrix_type full
_refine_ls_number_parameters 182
_refine_ls_number_reflns 3285
_refine_ls_number_restraints 1
_refine_ls_restrained_S_all 1.047
_refine_ls_R_factor_gt 0.0317
_refine_ls_shift/su_max 0.001
_refine_ls_structure_factor_coef Fsqd
_refine_ls_weighting_details 'calc w=1/[\s^2^(Fo^2^)+(0.0616P)^2^+0.0994P] where P=(Fo^2^+2Fc^2^)/3'
_refine_ls_weighting_scheme calc
_refine_ls_wR_factor_ref 0.086
_reflns_number_gt 3185
_reflns_number_total 3285
_reflns_threshold_expression I>2\s(I)
_cod_data_source_file dn2033.cif
_cod_data_source_block I
_cod_original_sg_symbol_H-M 'P 21'
_cod_database_code 2209153
_cod_database_fobs_code 2209153

loop_
_symmetry_equiv_pos_as_xyz
'x, y, z'
'-x, y+1/2, -z'

loop_
_atom_site_type_symbol
_atom_site_label
_atom_site_fract_x
_atom_site_fract_y
_atom_site_fract_z
_atom_site_U_iso_or_equiv
_atom_site_adp_type
_atom_site_calc_flag
_atom_site_refinement_flags
_atom_site_occupancy
C C1 -0.1014(2) 0.2613(2) -0.12109(15) 0.0310(3) Uani d . 1
H H1A -0.1653 0.3593 -0.1586 0.046 Uiso calc R 1
H H1B -0.173 0.2049 -0.0726 0.046 Uiso calc R 1
H H1C -0.0758 0.1806 -0.1782 0.046 Uiso calc R 1
C C10 0.20900(18) 0.42546(17) -0.13818(12) 0.0202(3) Uani d . 1
C C11 0.14963(19) 0.41892(18) -0.25468(12) 0.0237(3) Uani d . 1
H H11 0.0416 0.3645 -0.2833 0.028 Uiso calc R 1
C C12 0.2460(2) 0.4907(2) -0.32941(12) 0.0265(3) Uani d . 1
H H12 0.2036 0.4859 -0.4085 0.032 Uiso calc R 1
C C13 0.4046(2) 0.5697(2) -0.28843(13) 0.0265(3) Uani d . 1
H H13 0.4706 0.6196 -0.3394 0.032 Uiso calc R 1
C C14 0.46646(19) 0.57561(19) -0.17284(12) 0.0232(3) Uani d . 1
H H14 0.5752 0.6293 -0.1451 0.028 Uiso calc R 1
C C15 0.37102(17) 0.50387(17) -0.09721(11) 0.0194(2) Uani d . 1
C C20 0.58546(18) 0.48023(18) 0.06170(11) 0.0211(3) Uani d . 1
H H20 0.6595 0.4438 0.0113 0.025 Uiso calc R 1
C C21 0.65980(17) 0.49551(17) 0.18222(11) 0.0200(3) Uani d . 1
C C22 0.82824(18) 0.43370(17) 0.21886(12) 0.0220(3) Uani d . 1
H H22 0.8923 0.384 0.1667 0.026 Uiso calc R 1
C C23 0.90136(18) 0.44576(18) 0.33309(12) 0.0239(3) Uani d . 1
C C24 0.8091(2) 0.5204(2) 0.40877(11) 0.0253(3) Uani d . 1
H H24 0.8607 0.5298 0.4864 0.03 Uiso calc R 1
C C25 0.64011(18) 0.58192(18) 0.37093(11) 0.0221(3) Uani d . 1
C C26 0.56351(19) 0.56879(18) 0.25750(12) 0.0210(3) Uani d . 1
H H26 0.4479 0.6089 0.2318 0.025 Uiso calc R 1
C C27 1.1601(2) 0.2993(2) 0.30618(14) 0.0342(4) Uani d . 1
H H27A 1.2742 0.2647 0.3489 0.051 Uiso calc R 1
H H27B 1.1772 0.3743 0.2438 0.051 Uiso calc R 1
H H27C 1.0945 0.1978 0.2757 0.051 Uiso calc R 1
C C28 0.3894(2) 0.7201(2) 0.41768(13) 0.0308(3) Uani d . 1
H H28A 0.3467 0.7661 0.4836 0.046 Uiso calc R 1
H H28B 0.3107 0.6295 0.3831 0.046 Uiso calc R 1
H H28C 0.3932 0.8113 0.3624 0.046 Uiso calc R 1
N N 0.42604(16) 0.51353(16) 0.02142(9) 0.0217(2) Uani d . 1
O O1 1.06487(14) 0.38790(17) 0.37906(10) 0.0344(3) Uani d . 1
O O2 0.56041(15) 0.65213(17) 0.45246(8) 0.0313(3) Uani d . 1
S S 0.09959(4) 0.33291(5) -0.03654(3) 0.02760(10) Uani d . 1

loop_
_atom_site_aniso_label
_atom_site_aniso_U_11
_atom_site_aniso_U_22
_atom_site_aniso_U_33
_atom_site_aniso_U_12
_atom_site_aniso_U_13
_atom_site_aniso_U_23
C1 0.0219(7) 0.0321(7) 0.0393(9) -0.0048(6) 0.0062(6) -0.0045(6)
C10 0.0203(6) 0.0204(6) 0.0200(6) 0.0023(5) 0.0040(5) -0.0024(5)
C11 0.0223(7) 0.0262(7) 0.0205(6) 0.0012(5) -0.0018(5) -0.0036(5)
C12 0.0301(7) 0.0298(7) 0.0179(6) 0.0026(6) -0.0005(5) -0.0005(5)
C13 0.0281(7) 0.0302(7) 0.0219(7) 0.0012(6) 0.0063(6) 0.0042(6)
C14 0.0223(6) 0.0238(6) 0.0230(7) -0.0005(5) 0.0024(5) -0.0013(5)
C15 0.0197(6) 0.0208(6) 0.0171(6) 0.0039(5) 0.0013(5) -0.0030(5)
C20 0.0211(6) 0.0238(6) 0.0187(6) -0.0007(5) 0.0040(5) -0.0025(5)
C21 0.0206(6) 0.0209(6) 0.0182(6) -0.0030(5) 0.0026(5) 0.0006(5)
C22 0.0205(6) 0.0249(7) 0.0208(6) -0.0019(5) 0.0042(5) 0.0002(5)
C23 0.0192(7) 0.0273(7) 0.0236(7) -0.0023(5) -0.0009(5) 0.0041(5)
C24 0.0255(7) 0.0323(7) 0.0166(6) -0.0036(6) -0.0003(5) 0.0027(5)
C25 0.0241(7) 0.0250(6) 0.0174(6) -0.0031(5) 0.0044(5) -0.0002(5)
C26 0.0192(6) 0.0242(6) 0.0190(6) -0.0019(5) 0.0016(5) 0.0002(5)
C27 0.0234(7) 0.0388(9) 0.0382(8) 0.0067(6) -0.0005(6) 0.0045(7)
C28 0.0318(8) 0.0367(8) 0.0251(7) 0.0038(6) 0.0083(6) -0.0033(6)
N 0.0215(5) 0.0264(6) 0.0166(5) -0.0003(4) 0.0014(4) -0.0040(4)
O1 0.0224(5) 0.0511(7) 0.0268(5) 0.0062(5) -0.0031(4) 0.0019(5)
O2 0.0320(5) 0.0459(7) 0.0162(5) 0.0041(5) 0.0045(4) -0.0043(5)
S 0.02517(17) 0.03598(19) 0.02238(16) -0.00458(15) 0.00619(12) -0.00092(14)

loop_
_atom_type_symbol
_atom_type_description
_atom_type_scat_dispersion_real
_atom_type_scat_dispersion_imag
_atom_type_scat_source
C C 0.0033 0.0016 'International Tables Vol C Tables 4.2.6.8 and 6.1.1.4'
H H 0 0 'International Tables Vol C Tables 4.2.6.8 and 6.1.1.4'
N N 0.0061 0.0033 'International Tables Vol C Tables 4.2.6.8 and 6.1.1.4'
O O 0.0106 0.006 'International Tables Vol C Tables 4.2.6.8 and 6.1.1.4'
S S 0.1246 0.1234 'International Tables Vol C Tables 4.2.6.8 and 6.1.1.4'

loop_
_geom_angle_atom_site_label_1
_geom_angle_atom_site_label_2
_geom_angle_atom_site_label_3
_geom_angle
_geom_angle_publ_flag
S C1 H1A 109.5 ?
S C1 H1B 109.5 ?
H1A C1 H1B 109.5 ?
S C1 H1C 109.5 ?
H1A C1 H1C 109.5 ?
H1B C1 H1C 109.5 ?
C11 C10 C15 118.85(13) ?
C11 C10 S 124.44(11) ?
C15 C10 S 116.64(10) ?
C12 C11 C10 120.96(13) ?
C12 C11 H11 119.5 ?
C10 C11 H11 119.5 ?
C11 C12 C13 119.92(13) ?
C11 C12 H12 120 ?
C13 C12 H12 120 ?
C14 C13 C12 119.83(13) ?
C14 C13 H13 120.1 ?
C12 C13 H13 120.1 ?
C13 C14 C15 120.72(13) ?
C13 C14 H14 119.6 ?
C15 C14 H14 119.6 ?
C14 C15 C10 119.71(12) ?
C14 C15 N 122.40(12) ?
C10 C15 N 117.81(12) ?
N C20 C21 122.99(13) y
N C20 H20 118.5 ?
C21 C20 H20 118.5 ?
C22 C21 C26 121.37(13) ?
C22 C21 C20 117.88(12) ?
C26 C21 C20 120.75(12) ?
C21 C22 C23 118.97(13) ?
C21 C22 H22 120.5 ?
C23 C22 H22 120.5 ?
O1 C23 C24 115.26(12) ?
O1 C23 C22 124.19(14) ?
C24 C23 C22 120.55(13) ?
C23 C24 C25 119.92(12) ?
C23 C24 H24 120 ?
C25 C24 H24 120 ?
O2 C25 C26 124.30(13) ?
O2 C25 C24 115.21(12) ?
C26 C25 C24 120.49(13) ?
C25 C26 C21 118.69(13) ?
C25 C26 H26 120.7 ?
C21 C26 H26 120.7 ?
O1 C27 H27A 109.5 ?
O1 C27 H27B 109.5 ?
H27A C27 H27B 109.5 ?
O1 C27 H27C 109.5 ?
H27A C27 H27C 109.5 ?
H27B C27 H27C 109.5 ?
O2 C28 H28A 109.5 ?
O2 C28 H28B 109.5 ?
H28A C28 H28B 109.5 ?
O2 C28 H28C 109.5 ?
H28A C28 H28C 109.5 ?
H28B C28 H28C 109.5 ?
C20 N C15 118.09(12) y
C23 O1 C27 117.38(12) ?
C25 O2 C28 117.34(11) ?
C10 S C1 102.41(7) ?

loop_
_geom_bond_atom_site_label_1
_geom_bond_atom_site_label_2
_geom_bond_distance
_geom_bond_publ_flag
C1 S 1.7955(16) ?
C1 H1A 0.98 ?
C1 H1B 0.98 ?
C1 H1C 0.98 ?
C10 C11 1.395(2) ?
C10 C15 1.4089(18) ?
C10 S 1.7633(14) ?
C11 C12 1.387(2) ?
C11 H11 0.95 ?
C12 C13 1.389(2) ?
C12 H12 0.95 ?
C13 C14 1.387(2) ?
C13 H13 0.95 ?
C14 C15 1.390(2) ?
C14 H14 0.95 ?
C15 N 1.4154(16) y
C20 N 1.2744(19) y
C20 C21 1.4655(18) ?
C20 H20 0.95 ?
C21 C22 1.3917(19) ?
C21 C26 1.396(2) ?
C22 C23 1.3922(19) ?
C22 H22 0.95 ?
C23 O1 1.3696(17) ?
C23 C24 1.384(2) ?
C24 C25 1.397(2) ?
C24 H24 0.95 ?
C25 O2 1.3644(17) ?
C25 C26 1.3906(19) ?
C26 H26 0.95 ?
C27 O1 1.424(2) ?
C27 H27A 0.98 ?
C27 H27B 0.98 ?
C27 H27C 0.98 ?
C28 O2 1.423(2) ?
C28 H28A 0.98 ?
C28 H28B 0.98 ?
C28 H28C 0.98 ?

loop_
_geom_torsion_atom_site_label_1
_geom_torsion_atom_site_label_2
_geom_torsion_atom_site_label_3
_geom_torsion_atom_site_label_4
_geom_torsion
C15 C10 C11 C12 -1.2(2)
S C10 C11 C12 -178.08(11)
C10 C11 C12 C13 0.4(2)
C11 C12 C13 C14 0.3(2)
C12 C13 C14 C15 -0.3(2)
C13 C14 C15 C10 -0.5(2)
C13 C14 C15 N -177.29(13)
C11 C10 C15 C14 1.21(19)
S C10 C15 C14 178.38(10)
C11 C10 C15 N 178.13(12)
S C10 C15 N -4.70(16)
N C20 C21 C22 171.34(14)
N C20 C21 C26 -8.2(2)
C26 C21 C22 C23 0.0(2)
C20 C21 C22 C23 -179.60(12)
C21 C22 C23 O1 179.29(13)
C21 C22 C23 C24 -1.0(2)
O1 C23 C24 C25 -179.23(13)
C22 C23 C24 C25 1.0(2)
C23 C24 C25 O2 179.62(13)
C23 C24 C25 C26 0.0(2)
O2 C25 C26 C21 179.41(14)
C24 C25 C26 C21 -1.0(2)
C22 C21 C26 C25 1.0(2)
C20 C21 C26 C25 -179.43(12)
C21 C20 N C15 176.38(13)
C14 C15 N C20 -46.1(2)
C10 C15 N C20 137.10(14)
C24 C23 O1 C27 175.65(14)
C22 C23 O1 C27 -4.6(2)
C26 C25 O2 C28 -1.7(2)
C24 C25 O2 C28 178.64(13)
C11 C10 S C1 -6.42(14)
C15 C10 S C1 176.59(11)

loop_
_cod_related_entry_id
_cod_related_entry_database
_cod_related_entry_code
1 ChemSpider 30654961
